data_1531980
loop_
_publ_author_name
'Poduska, K.M.'
'Cario, L.'
'DiSalvo, F.J.'
'Min, K.'
'Halasyamani, P.S.'

_publ_section_title
;
 Structural studies of a cubic, high-temperature (alpha) polymorph of Pb2
 Ge S4 and the isostructural Pb2-x Snx Ge S4-y Sey solid solution
;
_journal_name_full 'Journal of Alloys Compd.'
_journal_page_first 105
_journal_page_last 110
_journal_volume 335
_journal_year 2002
_chemical_formula_sum 'Ge Pb2 S4'
_chemical_name_systematic 'Pb2 (Ge S4)'
_space_group_IT_number 220
_symmetry_space_group_name_Hall 'I -4bd 2c 3'
_symmetry_space_group_name_H-M 'I -4 3 d'
_cell_angle_alpha 90
_cell_angle_beta 90
_cell_angle_gamma 90
_cell_formula_units_Z 16
_cell_length_a 14.096
_cell_length_b 14.096
_cell_length_c 14.096
_cell_volume 2800.836
_citation_journal_id_ASTM JALCEU
_cod_data_source_file Poduska_JALCEU_2002_410.cif
_cod_data_source_block Ge1Pb2S4
_cod_original_formula_sum 'Ge1 Pb2 S4'
_cod_database_code 1531980

loop_
_symmetry_equiv_pos_as_xyz
x,y,z
y+1/4,-x+3/4,-z+1/4
-x,-y+1/2,z
-y+3/4,x+3/4,-z+1/4
x,-y,-z+1/2
-y+1/4,-x+3/4,z+3/4
-x,y+1/2,-z+1/2
y+3/4,x+3/4,z+3/4
z,x,y
x+1/4,-z+3/4,-y+1/4
-z,-x+1/2,y
-x+3/4,z+3/4,-y+1/4
z,-x,-y+1/2
-x+1/4,-z+3/4,y+3/4
-z,x+1/2,-y+1/2
x+3/4,z+3/4,y+3/4
y,z,x
y,-z,-x+1/2
-z+1/4,-y+3/4,x+3/4
-y,z+1/2,-x+1/2
z+1/4,y+1/4,x+1/4
-y+1/2,-z,x+1/2
-z+1/4,y+1/4,-x+3/4
z+3/4,-y+1/4,-x+3/4
x+1/2,y+1/2,z+1/2
y+3/4,-x+5/4,-z+3/4
-x+1/2,-y+1,z+1/2
-y+5/4,x+5/4,-z+3/4
x+1/2,-y+1/2,-z+1
-y+3/4,-x+5/4,z+5/4
-x+1/2,y+1,-z+1
y+5/4,x+5/4,z+5/4
z+1/2,x+1/2,y+1/2
x+3/4,-z+5/4,-y+3/4
-z+1/2,-x+1,y+1/2
-x+5/4,z+5/4,-y+3/4
z+1/2,-x+1/2,-y+1
-x+3/4,-z+5/4,y+5/4
-z+1/2,x+1,-y+1
x+5/4,z+5/4,y+5/4
y+1/2,z+1/2,x+1/2
y+1/2,-z+1/2,-x+1
-z+3/4,-y+5/4,x+5/4
-y+1/2,z+1,-x+1
z+3/4,y+3/4,x+3/4
-y+1,-z+1/2,x+1
-z+3/4,y+3/4,-x+5/4
z+5/4,-y+3/4,-x+5/4

loop_
_atom_site_label
_atom_site_type_symbol
_atom_site_fract_x
_atom_site_fract_y
_atom_site_fract_z
_atom_site_occupancy
_atom_site_U_iso_or_equiv
S2 S-2 0.0719 0.3719 0.0921 1 0.0
Pb1 Pb+2 0.75 0.2611 0 1 0.0
Ge1 Ge+4 0.9756 0.4756 0.0245 1 0.0
S1 S-2 0.0676 0.5676 0.9324 1 0.0
Pb2 Pb+2 0.75 0.5912 0 0.324 0.0
